data_4129473
loop_
_publ_author_name
'Arjona-Esteban, Alhama'
'Krumrain, Julian'
'Liess, Andreas'
'Stolte, Matthias'
'Huang, Lizhen'
'Schmidt, David'
'Stepanenko, Vladimir'
'Gs\"anger, Marcel'
'Hertel, Dirk'
'Meerholz, Klaus'
'W\"urthner, Frank'

_publ_section_title
;
 Influence of Solid-State Packing of Dipolar Merocyanine Dyes on
 Transistor and Solar Cell Performances.
;
_journal_issue 42
_journal_name_full 'Journal of the American Chemical Society'
_journal_page_first 13524
_journal_page_last 13534
_journal_paper_doi 10.1021/jacs.5b06722
_journal_volume 137
_journal_year 2015
_chemical_formula_moiety 'C27 H27 N3 O'
_chemical_formula_sum 'C27 H27 N3 O'
_chemical_formula_weight 409.52
_space_group_IT_number 2
_space_group_name_Hall '-P 1'
_space_group_name_H-M_alt 'P -1'
_symmetry_cell_setting triclinic
_symmetry_space_group_name_Hall '-P 1'
_symmetry_space_group_name_H-M 'P -1'
_atom_sites_solution_hydrogens geom
_atom_sites_solution_primary direct
_atom_sites_solution_secondary difmap
_audit_creation_method SHELXL-97
_cell_angle_alpha 106.069(2)
_cell_angle_beta 103.400(2)
_cell_angle_gamma 100.605(2)
_cell_formula_units_Z 2
_cell_length_a 8.0089(14)
_cell_length_b 10.4457(17)
_cell_length_c 14.951(3)
_cell_measurement_reflns_used 6111
_cell_measurement_temperature 173(2)
_cell_volume 1127.2(4)
_computing_cell_refinement 'Saint-NT v. 7.23'
_computing_data_collection 'Smart-NT v. 5.63'
_computing_data_reduction 'Saint-NT v. 7.23'
_computing_molecular_graphics 'XP in ShelxTL-97'
_computing_publication_material 'XP in ShelxTL-97'
_computing_structure_refinement 'SHELXL-97 (Sheldrick, 1997)'
_computing_structure_solution 'SHELXS-97 (Sheldrick, 1990)'
_diffrn_ambient_temperature 173(2)
_diffrn_measured_fraction_theta_full 0.999
_diffrn_measured_fraction_theta_max 0.990
_diffrn_measurement_device_type 'CCD area detector'
_diffrn_measurement_method 'phi and omega scans'
_diffrn_radiation_monochromator graphite
_diffrn_radiation_source 'fine-focus sealed tube'
_diffrn_radiation_type MoK\a
_diffrn_radiation_wavelength 0.71073
_diffrn_reflns_av_R_equivalents 0.0560
_diffrn_reflns_av_sigmaI/netI 0.0467
_diffrn_reflns_limit_h_max 10
_diffrn_reflns_limit_h_min -10
_diffrn_reflns_limit_k_max 13
_diffrn_reflns_limit_k_min -13
_diffrn_reflns_limit_l_max 19
_diffrn_reflns_limit_l_min -19
_diffrn_reflns_number 18243
_diffrn_reflns_theta_full 26.00
_diffrn_reflns_theta_max 28.07
_diffrn_reflns_theta_min 1.49
_exptl_absorpt_coefficient_mu 0.074
_exptl_absorpt_correction_T_max 0.996
_exptl_absorpt_correction_T_min 0.676
_exptl_absorpt_correction_type multi-scan
_exptl_absorpt_process_details 'SadAbs-2008/1 (Bruker, 2008)'
_exptl_crystal_colour green
_exptl_crystal_density_diffrn 1.207
_exptl_crystal_density_method 'not measured'
_exptl_crystal_description block
_exptl_crystal_F_000 436
_exptl_crystal_size_max 0.25
_exptl_crystal_size_mid 0.17
_exptl_crystal_size_min 0.06
_refine_diff_density_max 0.492
_refine_diff_density_min -0.450
_refine_diff_density_rms 0.072
_refine_ls_extinction_method none
_refine_ls_goodness_of_fit_ref 1.118
_refine_ls_hydrogen_treatment constr
_refine_ls_matrix_type full
_refine_ls_number_parameters 299
_refine_ls_number_reflns 5438
_refine_ls_number_restraints 0
_refine_ls_restrained_S_all 1.118
_refine_ls_R_factor_all 0.0907
_refine_ls_R_factor_gt 0.0781
_refine_ls_shift/su_max 0.000
_refine_ls_shift/su_mean 0.000
_refine_ls_structure_factor_coef Fsqd
_refine_ls_weighting_details 'calc w=1/[\s^2^(Fo^2^)+(0.0790P)^2^+0.5078P] where P=(Fo^2^+2Fc^2^)/3'
_refine_ls_weighting_scheme calc
_refine_ls_wR_factor_gt 0.1912
_refine_ls_wR_factor_ref 0.2010
_reflns_number_gt 4514
_reflns_number_total 5438
_reflns_threshold_expression >2sigma(I)
_cod_data_source_file ja5b06722_si_005.cif
_cod_data_source_block xprep
_cod_depositor_comments
;
The following automatic conversions were performed:

data item '_symmetry_cell_setting' value 'Triclinic' was changed to
'triclinic' in accordance with the
/home/saulius/struct/COD-crude-data/automatic-downloads/DataCite-retrospective/ACS/depositions/lib/dictionaries/cif_core.dic
dictionary named 'cif_core.dic' version 2.4.2 last updated on
2011-04-26.

Automatic conversion script
Id: cif_fix_values 6909 2019-04-08 15:41:33Z antanas 
;
_cod_original_cell_volume 1127.3(3)
_cod_original_sg_symbol_H-M 'P-1   '
_cod_database_code 4129473

loop_
_symmetry_equiv_pos_as_xyz
'x, y, z'
'-x, -y, -z'

loop_
_atom_site_label
_atom_site_type_symbol
_atom_site_fract_x
_atom_site_fract_y
_atom_site_fract_z
_atom_site_U_iso_or_equiv
_atom_site_adp_type
_atom_site_occupancy
_atom_site_symmetry_multiplicity
_atom_site_calc_flag
_atom_site_refinement_flags
_atom_site_disorder_assembly
_atom_site_disorder_group
C1 C 0.7798(2) -0.16554(18) -0.17045(13) 0.0335(4) Uani 1 1 d . . .
C2 C 0.7959(2) -0.30546(18) -0.17161(14) 0.0346(4) Uani 1 1 d . . .
C3 C 0.8060(3) -0.4192(2) -0.24413(16) 0.0430(5) Uani 1 1 d . . .
H3A H 0.8025 -0.4154 -0.3073 0.052 Uiso 1 1 calc R . .
C4 C 0.8212(3) -0.5380(2) -0.22161(17) 0.0454(5) Uani 1 1 d . . .
H4A H 0.8270 -0.6161 -0.2705 0.054 Uiso 1 1 calc R . .
C5 C 0.8281(3) -0.5453(2) -0.12991(17) 0.0463(5) Uani 1 1 d . . .
H5A H 0.8392 -0.6277 -0.1166 0.056 Uiso 1 1 calc R . .
C6 C 0.8190(3) -0.4332(2) -0.05751(16) 0.0452(5) Uani 1 1 d . . .
H6A H 0.8235 -0.4370 0.0057 0.054 Uiso 1 1 calc R . .
C7 C 0.8030(3) -0.3151(2) -0.08020(14) 0.0377(4) Uani 1 1 d . . .
C8 C 0.7906(3) -0.1838(2) -0.01467(14) 0.0401(4) Uani 1 1 d . . .
C9 C 0.7658(2) -0.09202(19) -0.07473(13) 0.0338(4) Uani 1 1 d . . .
C10 C 0.7249(3) 0.03368(19) -0.05137(14) 0.0356(4) Uani 1 1 d . . .
H10A H 0.6946 0.0634 -0.1061 0.043 Uiso 1 1 calc R . .
C11 C 0.7177(2) 0.12900(19) 0.03570(14) 0.0346(4) Uani 1 1 d . . .
C12 C 0.6654(3) 0.2496(2) 0.02916(15) 0.0398(4) Uani 1 1 d . . .
H12A H 0.6295 0.2593 -0.0332 0.048 Uiso 1 1 calc R . .
C13 C 0.6645(3) 0.3526(2) 0.10899(15) 0.0399(4) Uani 1 1 d . . .
H13A H 0.6284 0.4313 0.1007 0.048 Uiso 1 1 calc R . .
C14 C 0.7168(3) 0.3431(2) 0.20375(14) 0.0377(4) Uani 1 1 d . B .
C15 C 0.7644(3) 0.2211(2) 0.21052(14) 0.0418(5) Uani 1 1 d . . .
H15A H 0.7972 0.2100 0.2726 0.050 Uiso 1 1 calc R . .
C16 C 0.7644(3) 0.1189(2) 0.13026(14) 0.0390(4) Uani 1 1 d . . .
H16A H 0.7967 0.0388 0.1382 0.047 Uiso 1 1 calc R . .
C21 C 0.8111(3) -0.1971(2) -0.33567(15) 0.0413(5) Uani 1 1 d . . .
C22 C 0.7881(3) -0.11682(19) -0.24664(14) 0.0368(4) Uani 1 1 d . . .
C23 C 0.7803(4) 0.0192(2) -0.24663(15) 0.0491(5) Uani 1 1 d . . .
C31 C 0.6567(3) 0.5655(2) 0.28156(17) 0.0517(6) Uani 1 1 d . B .
H31A H 0.6012 0.5897 0.3344 0.062 Uiso 1 1 calc R . .
H31B H 0.5630 0.5404 0.2187 0.062 Uiso 1 1 calc R . .
C32 C 0.7979(4) 0.6904(3) 0.2922(2) 0.0754(9) Uani 1 1 d . . .
H32A H 0.8428 0.6743 0.2348 0.090 Uiso 1 1 calc R A 1
H32B H 0.8990 0.7133 0.3516 0.090 Uiso 1 1 calc R A 1
C41 C 0.7899(3) 0.4350(2) 0.38193(15) 0.0470(5) Uani 1 1 d . B .
H41A H 0.8303 0.5290 0.4309 0.056 Uiso 1 1 calc R . .
H41B H 0.8944 0.3967 0.3842 0.056 Uiso 1 1 calc R . .
C42 C 0.6527(4) 0.3454(3) 0.40949(17) 0.0581(6) Uani 1 1 d . . .
H42A H 0.5872 0.2614 0.3525 0.070 Uiso 1 1 calc R . .
H42B H 0.5658 0.3967 0.4265 0.070 Uiso 1 1 calc R . .
C43 C 0.7367(4) 0.3026(3) 0.4956(2) 0.0755(8) Uani 1 1 d . . .
H43A H 0.8338 0.2617 0.4816 0.091 Uiso 1 1 calc R . .
H43B H 0.7903 0.3862 0.5543 0.091 Uiso 1 1 calc R . .
C44 C 0.6099(6) 0.2023(4) 0.5173(3) 0.1007(12) Uani 1 1 d . . .
H44A H 0.6725 0.1796 0.5730 0.151 Uiso 1 1 calc R . .
H44B H 0.5583 0.1180 0.4602 0.151 Uiso 1 1 calc R . .
H44C H 0.5148 0.2427 0.5330 0.151 Uiso 1 1 calc R . .
C33A C 0.7022(13) 0.8090(7) 0.2998(6) 0.104(3) Uani 0.734(11) 1 d P B 1
H33A H 0.6227 0.7941 0.2343 0.125 Uiso 0.734(11) 1 calc PR B 1
H33B H 0.6266 0.8023 0.3430 0.125 Uiso 0.734(11) 1 calc PR B 1
C34A C 0.8124(12) 0.9386(7) 0.3342(7) 0.180(5) Uani 0.734(11) 1 d P B 1
H34A H 0.7414 1.0059 0.3370 0.270 Uiso 0.734(11) 1 calc PR B 1
H34B H 0.8850 0.9480 0.2907 0.270 Uiso 0.734(11) 1 calc PR B 1
H34C H 0.8902 0.9557 0.3998 0.270 Uiso 0.734(11) 1 calc PR B 1
C33B C 0.7900(18) 0.8384(13) 0.3106(19) 0.121(10) Uani 0.266(11) 1 d P B 2
H33C H 0.8106 0.8838 0.3812 0.145 Uiso 0.266(11) 1 calc PR B 2
H33D H 0.8868 0.8880 0.2918 0.145 Uiso 0.266(11) 1 calc PR B 2
C34B C 0.6280(19) 0.8495(14) 0.2590(11) 0.081(5) Uani 0.266(11) 1 d P B 2
H34D H 0.6272 0.9469 0.2765 0.121 Uiso 0.266(11) 1 calc PR B 2
H34E H 0.5312 0.7977 0.2754 0.121 Uiso 0.266(11) 1 calc PR B 2
H34F H 0.6113 0.8117 0.1889 0.121 Uiso 0.266(11) 1 calc PR B 2
N1 N 0.8296(3) -0.2564(2) -0.40816(15) 0.0573(5) Uani 1 1 d . . .
N2 N 0.7755(4) 0.1249(2) -0.25245(17) 0.0774(8) Uani 1 1 d . . .
N3 N 0.7234(2) 0.44517(18) 0.28492(12) 0.0432(4) Uani 1 1 d . . .
O1 O 0.7995(3) -0.16290(17) 0.07045(11) 0.0648(5) Uani 1 1 d . . .

loop_
_atom_site_aniso_label
_atom_site_aniso_U_11
_atom_site_aniso_U_22
_atom_site_aniso_U_33
_atom_site_aniso_U_23
_atom_site_aniso_U_13
_atom_site_aniso_U_12
C1 0.0353(9) 0.0287(8) 0.0357(9) 0.0105(7) 0.0090(7) 0.0088(7)
C2 0.0353(9) 0.0286(9) 0.0397(10) 0.0121(7) 0.0104(8) 0.0083(7)
C3 0.0567(12) 0.0337(10) 0.0452(11) 0.0156(8) 0.0217(10) 0.0155(9)
C4 0.0520(12) 0.0320(10) 0.0555(13) 0.0130(9) 0.0208(10) 0.0156(9)
C5 0.0523(12) 0.0329(10) 0.0574(13) 0.0214(9) 0.0127(10) 0.0147(9)
C6 0.0546(12) 0.0377(10) 0.0443(11) 0.0198(9) 0.0097(9) 0.0120(9)
C7 0.0406(10) 0.0326(9) 0.0383(10) 0.0129(8) 0.0080(8) 0.0090(8)
C8 0.0504(11) 0.0326(9) 0.0348(10) 0.0110(8) 0.0091(8) 0.0098(8)
C9 0.0377(9) 0.0319(9) 0.0305(9) 0.0107(7) 0.0081(7) 0.0082(7)
C10 0.0404(10) 0.0338(9) 0.0321(9) 0.0117(7) 0.0103(7) 0.0083(7)
C11 0.0365(9) 0.0315(9) 0.0345(9) 0.0092(7) 0.0113(7) 0.0076(7)
C12 0.0510(11) 0.0378(10) 0.0357(10) 0.0150(8) 0.0170(8) 0.0141(8)
C13 0.0483(11) 0.0358(10) 0.0420(10) 0.0140(8) 0.0191(9) 0.0174(8)
C14 0.0369(10) 0.0367(10) 0.0369(10) 0.0077(8) 0.0126(8) 0.0087(8)
C15 0.0487(11) 0.0409(11) 0.0320(9) 0.0098(8) 0.0073(8) 0.0123(9)
C16 0.0436(11) 0.0328(9) 0.0366(10) 0.0093(8) 0.0071(8) 0.0106(8)
C21 0.0564(12) 0.0368(10) 0.0405(10) 0.0187(8) 0.0192(9) 0.0202(9)
C22 0.0462(11) 0.0319(9) 0.0352(9) 0.0120(7) 0.0129(8) 0.0147(8)
C23 0.0814(16) 0.0407(11) 0.0375(11) 0.0173(9) 0.0275(11) 0.0265(11)
C31 0.0591(14) 0.0541(13) 0.0463(12) 0.0089(10) 0.0211(10) 0.0308(11)
C32 0.092(2) 0.0388(13) 0.084(2) 0.0120(13) 0.0121(17) 0.0208(13)
C41 0.0527(12) 0.0463(12) 0.0340(10) 0.0032(9) 0.0089(9) 0.0151(9)
C42 0.0644(15) 0.0651(15) 0.0407(12) 0.0142(11) 0.0154(11) 0.0131(12)
C43 0.089(2) 0.0758(19) 0.0437(14) 0.0172(13) 0.0050(13) 0.0039(16)
C44 0.122(3) 0.098(3) 0.075(2) 0.045(2) 0.011(2) 0.010(2)
C33A 0.144(7) 0.055(4) 0.155(6) 0.048(4) 0.085(6) 0.054(4)
C34A 0.182(8) 0.059(4) 0.244(11) -0.004(5) 0.025(7) 0.036(4)
C33B 0.053(7) 0.021(6) 0.29(3) 0.026(8) 0.090(11) 0.006(5)
C34B 0.103(10) 0.062(8) 0.109(11) 0.044(7) 0.050(8) 0.048(7)
N1 0.0851(15) 0.0546(12) 0.0462(11) 0.0191(9) 0.0312(10) 0.0336(11)
N2 0.150(2) 0.0487(12) 0.0631(14) 0.0318(11) 0.0519(15) 0.0505(14)
N3 0.0517(10) 0.0405(9) 0.0376(9) 0.0081(7) 0.0159(8) 0.0172(8)
O1 0.1196(16) 0.0439(9) 0.0352(8) 0.0169(7) 0.0213(9) 0.0282(10)

loop_
_atom_type_symbol
_atom_type_description
_atom_type_scat_dispersion_real
_atom_type_scat_dispersion_imag
_atom_type_scat_source
C C 0.0033 0.0016 'International Tables Vol C Tables 4.2.6.8 and 6.1.1.4'
H H 0.0000 0.0000 'International Tables Vol C Tables 4.2.6.8 and 6.1.1.4'
N N 0.0061 0.0033 'International Tables Vol C Tables 4.2.6.8 and 6.1.1.4'
O O 0.0106 0.0060 'International Tables Vol C Tables 4.2.6.8 and 6.1.1.4'

loop_
_geom_angle_atom_site_label_1
_geom_angle_atom_site_label_2
_geom_angle_atom_site_label_3
_geom_angle
C22 C1 C9 128.41(17)
C22 C1 C2 123.56(17)
C9 C1 C2 107.92(16)
C7 C2 C3 118.84(18)
C7 C2 C1 108.70(16)
C3 C2 C1 132.46(18)
C4 C3 C2 118.4(2)
C4 C3 H3A 120.8
C2 C3 H3A 120.8
C5 C4 C3 121.8(2)
C5 C4 H4A 119.1
C3 C4 H4A 119.1
C4 C5 C6 120.26(19)
C4 C5 H5A 119.9
C6 C5 H5A 119.9
C5 C6 C7 117.9(2)
C5 C6 H6A 121.1
C7 C6 H6A 121.1
C6 C7 C2 122.81(19)
C6 C7 C8 127.16(19)
C2 C7 C8 110.03(17)
O1 C8 C7 123.57(18)
O1 C8 C9 129.95(19)
C7 C8 C9 106.48(16)
C10 C9 C1 124.30(17)
C10 C9 C8 128.95(17)
C1 C9 C8 106.61(16)
C9 C10 C11 134.88(18)
C9 C10 H10A 112.6
C11 C10 H10A 112.6
C16 C11 C12 115.77(17)
C16 C11 C10 126.49(18)
C12 C11 C10 117.69(17)
C13 C12 C11 122.84(19)
C13 C12 H12A 118.6
C11 C12 H12A 118.6
C12 C13 C14 120.80(18)
C12 C13 H13A 119.6
C14 C13 H13A 119.6
N3 C14 C13 122.47(18)
N3 C14 C15 120.86(18)
C13 C14 C15 116.67(17)
C16 C15 C14 121.94(19)
C16 C15 H15A 119.0
C14 C15 H15A 119.0
C15 C16 C11 121.93(19)
C15 C16 H16A 119.0
C11 C16 H16A 119.0
N1 C21 C22 177.0(2)
C1 C22 C23 125.15(17)
C1 C22 C21 123.27(17)
C23 C22 C21 111.56(17)
N2 C23 C22 175.6(2)
N3 C31 C32 113.9(2)
N3 C31 H31A 108.8
C32 C31 H31A 108.8
N3 C31 H31B 108.8
C32 C31 H31B 108.8
H31A C31 H31B 107.7
C31 C32 C33B 129.6(5)
C31 C32 C33A 104.7(4)
C33B C32 C33A 25.3(4)
C31 C32 H32A 110.8
C33B C32 H32A 100.7
C33A C32 H32A 110.8
C31 C32 H32B 110.8
C33B C32 H32B 93.9
C33A C32 H32B 110.8
H32A C32 H32B 108.9
N3 C41 C42 113.58(19)
N3 C41 H41A 108.9
C42 C41 H41A 108.9
N3 C41 H41B 108.9
C42 C41 H41B 108.9
H41A C41 H41B 107.7
C41 C42 C43 112.4(2)
C41 C42 H42A 109.1
C43 C42 H42A 109.1
C41 C42 H42B 109.1
C43 C42 H42B 109.1
H42A C42 H42B 107.9
C44 C43 C42 113.9(3)
C44 C43 H43A 108.8
C42 C43 H43A 108.8
C44 C43 H43B 108.8
C42 C43 H43B 108.8
H43A C43 H43B 107.7
C43 C44 H44A 109.5
C43 C44 H44B 109.5
H44A C44 H44B 109.5
C43 C44 H44C 109.5
H44A C44 H44C 109.5
H44B C44 H44C 109.5
C34A C33A C32 115.1(8)
C34A C33A H33A 108.5
C32 C33A H33A 108.5
C34A C33A H33B 108.5
C32 C33A H33B 108.5
H33A C33A H33B 107.5
C33A C34A H34A 109.5
C33A C34A H34B 109.5
H34A C34A H34B 109.5
C33A C34A H34C 109.5
H34A C34A H34C 109.5
H34B C34A H34C 109.5
C34B C33B C32 112.7(12)
C34B C33B H33C 109.0
C32 C33B H33C 109.0
C34B C33B H33D 109.0
C32 C33B H33D 109.0
H33C C33B H33D 107.8
C33B C34B H34D 109.5
C33B C34B H34E 109.5
H34D C34B H34E 109.5
C33B C34B H34F 109.5
H34D C34B H34F 109.5
H34E C34B H34F 109.5
C14 N3 C31 123.18(18)
C14 N3 C41 120.56(18)
C31 N3 C41 116.16(16)

loop_
_geom_bond_atom_site_label_1
_geom_bond_atom_site_label_2
_geom_bond_distance
C1 C22 1.380(3)
C1 C9 1.466(3)
C1 C2 1.486(2)
C2 C7 1.387(3)
C2 C3 1.398(3)
C3 C4 1.391(3)
C3 H3A 0.9500
C4 C5 1.383(3)
C4 H4A 0.9500
C5 C6 1.384(3)
C5 H5A 0.9500
C6 C7 1.386(3)
C6 H6A 0.9500
C7 C8 1.484(3)
C8 O1 1.213(2)
C8 C9 1.493(3)
C9 C10 1.382(3)
C10 C11 1.424(3)
C10 H10A 0.9500
C11 C16 1.415(3)
C11 C12 1.420(3)
C12 C13 1.371(3)
C12 H12A 0.9500
C13 C14 1.418(3)
C13 H13A 0.9500
C14 N3 1.359(2)
C14 C15 1.419(3)
C15 C16 1.368(3)
C15 H15A 0.9500
C16 H16A 0.9500
C21 N1 1.148(3)
C21 C22 1.436(3)
C22 C23 1.433(3)
C23 N2 1.139(3)
C31 N3 1.461(3)
C31 C32 1.505(4)
C31 H31A 0.9900
C31 H31B 0.9900
C32 C33B 1.510(14)
C32 C33A 1.564(7)
C32 H32A 0.9900
C32 H32B 0.9900
C41 N3 1.465(3)
C41 C42 1.516(3)
C41 H41A 0.9900
C41 H41B 0.9900
C42 C43 1.530(4)
C42 H42A 0.9900
C42 H42B 0.9900
C43 C44 1.478(5)
C43 H43A 0.9900
C43 H43B 0.9900
C44 H44A 0.9800
C44 H44B 0.9800
C44 H44C 0.9800
C33A C34A 1.357(11)
C33A H33A 0.9900
C33A H33B 0.9900
C34A H34A 0.9800
C34A H34B 0.9800
C34A H34C 0.9800
C33B C34B 1.39(2)
C33B H33C 0.9900
C33B H33D 0.9900
C34B H34D 0.9800
C34B H34E 0.9800
C34B H34F 0.9800

loop_
_geom_torsion_atom_site_label_1
_geom_torsion_atom_site_label_2
_geom_torsion_atom_site_label_3
_geom_torsion_atom_site_label_4
_geom_torsion
C22 C1 C2 C7 173.05(19)
C9 C1 C2 C7 -3.6(2)
C22 C1 C2 C3 -6.3(3)
C9 C1 C2 C3 177.1(2)
C7 C2 C3 C4 0.5(3)
C1 C2 C3 C4 179.8(2)
C2 C3 C4 C5 -0.6(3)
C3 C4 C5 C6 0.3(3)
C4 C5 C6 C7 0.0(3)
C5 C6 C7 C2 0.0(3)
C5 C6 C7 C8 179.8(2)
C3 C2 C7 C6 -0.2(3)
C1 C2 C7 C6 -179.68(19)
C3 C2 C7 C8 179.88(18)
C1 C2 C7 C8 0.4(2)
C6 C7 C8 O1 2.7(4)
C2 C7 C8 O1 -177.4(2)
C6 C7 C8 C9 -177.1(2)
C2 C7 C8 C9 2.8(2)
C22 C1 C9 C10 12.8(3)
C2 C1 C9 C10 -170.83(17)
C22 C1 C9 C8 -171.2(2)
C2 C1 C9 C8 5.2(2)
O1 C8 C9 C10 -8.9(4)
C7 C8 C9 C10 170.89(19)
O1 C8 C9 C1 175.4(2)
C7 C8 C9 C1 -4.8(2)
C1 C9 C10 C11 -173.91(19)
C8 C9 C10 C11 11.0(4)
C9 C10 C11 C16 3.7(4)
C9 C10 C11 C12 -179.0(2)
C16 C11 C12 C13 1.8(3)
C10 C11 C12 C13 -175.76(19)
C11 C12 C13 C14 0.0(3)
C12 C13 C14 N3 177.68(19)
C12 C13 C14 C15 -1.7(3)
N3 C14 C15 C16 -177.80(19)
C13 C14 C15 C16 1.6(3)
C14 C15 C16 C11 0.3(3)
C12 C11 C16 C15 -2.0(3)
C10 C11 C16 C15 175.40(19)
C9 C1 C22 C23 -1.5(3)
C2 C1 C22 C23 -177.3(2)
C9 C1 C22 C21 176.63(19)
C2 C1 C22 C21 0.7(3)
N3 C31 C32 C33B -167.6(14)
N3 C31 C32 C33A -173.0(4)
N3 C41 C42 C43 163.6(2)
C41 C42 C43 C44 -173.3(3)
C31 C32 C33A C34A 164.0(7)
C33B C32 C33A C34A -6(3)
C31 C32 C33B C34B -40(2)
C33A C32 C33B C34B -27.5(14)
C13 C14 N3 C31 7.9(3)
C15 C14 N3 C31 -172.70(19)
C13 C14 N3 C41 -175.78(19)
C15 C14 N3 C41 3.6(3)
C32 C31 N3 C14 -95.6(3)
C32 C31 N3 C41 88.0(3)
C42 C41 N3 C14 -81.0(3)
C42 C41 N3 C31 95.5(2)
